data_7057823
loop_
_publ_author_name
'Shanmugapriya, A.'
'Dallemer, F.'
'Prabhakaran, R.'

_publ_section_title
;
 Synthesis, characterisation, crystal structures and biological studies of
 palladium(ii) complexes containing
 5-(2-hydroxy-3-methoxy-phenyl)-2,4-dihydro[1,2,4]triazole-3-thione
 derivatives
;
_journal_issue 23
_journal_name_full 'New Journal of Chemistry'
_journal_page_first 18850
_journal_paper_doi 10.1039/C8NJ03714K
_journal_volume 42
_journal_year 2018
_chemical_formula_moiety 'C20 H23 N6 O4 Pd S2, Cl'
_chemical_formula_sum 'C20 H23 Cl N6 O4 Pd S2'
_chemical_formula_weight 617.41
_space_group_crystal_system monoclinic
_space_group_IT_number 14
_space_group_name_Hall '-P 2ybc'
_space_group_name_H-M_alt 'P 1 21/c 1'
_symmetry_space_group_name_Hall '-P 2ybc'
_symmetry_space_group_name_H-M 'P 1 21/c 1'
_atom_sites_solution_hydrogens geom
_atom_sites_solution_primary iterative
_audit_creation_date 2016-08-31
_audit_creation_method
;
Olex2 1.2
(compiled 2016.08.25 svn.r3337 for OlexSys, GUI svn.r5221)
;
_audit_update_record
;
2018-07-25 deposited with the CCDC.
2018-10-09 downloaded from the CCDC.
;
_cell_angle_alpha 90
_cell_angle_beta 94.137(3)
_cell_angle_gamma 90
_cell_formula_units_Z 4
_cell_length_a 9.0019(3)
_cell_length_b 10.3208(3)
_cell_length_c 25.8409(9)
_cell_measurement_reflns_used 10154
_cell_measurement_temperature 293
_cell_measurement_theta_max 23.7360
_cell_measurement_theta_min 3.7560
_cell_volume 2394.54(14)
_computing_cell_refinement 'CrysAlisPro 1.171.38.43 (Rigaku OD, 2015)'
_computing_data_collection 'CrysAlisPro 1.171.38.43 (Rigaku OD, 2015)'
_computing_data_reduction 'CrysAlisPro 1.171.38.43 (Rigaku OD, 2015)'
_computing_molecular_graphics 'Olex2 (Dolomanov et al., 2009)'
_computing_publication_material 'Olex2 (Dolomanov et al., 2009)'
_computing_structure_refinement 'ShelXL (Sheldrick, 2015)'
_computing_structure_solution
;
Superflip (Palatinus & Chapuis, 2007;Palatinus & van der Lee, 2008;
Palatinus et al., 2012)
;
_diffrn_ambient_temperature 293
_diffrn_detector 'CCD plate'
_diffrn_detector_area_resol_mean 5.3048
_diffrn_detector_type AtlasS2
_diffrn_measured_fraction_theta_full 0.997
_diffrn_measured_fraction_theta_max 0.922
_diffrn_measurement_details
;
List of Runs (angles in degrees, time in seconds):

  # Type    Start    End  Width  t~exp~   \w     \q     \k     \f   Frames
#--------------------------------------------------------------------------
  1  \w    -55.00  73.00   1.00   20.00    --   -8.68  19.00-180.00  128
  2  \w    -20.00  51.00   1.00   20.00    --    9.31 -99.00  30.00   71
  3  \w    -67.00  36.00   1.00   20.00    --    9.31 -38.00  60.00  103
  4  \w    -24.00  88.00   1.00   20.00    --    9.31  77.00-180.00  112
  5  \w    -20.00  33.00   1.00   20.00    --   -8.68 -99.00-120.00   53
  6  \w    -20.00  33.00   1.00   20.00    --   -8.68 -99.00  30.00   53
  7  \w    -20.00  33.00   1.00   20.00    --   -8.68 -99.00 -30.00   53
  8  \w     -4.00  62.00   1.00   20.00    --    9.31-118.00-163.00   66
  9  \w    -20.00  51.00   1.00   20.00    --    9.31 -99.00 -60.00   71
 10  \w    -67.00  36.00   1.00   20.00    --    9.31 -38.00-150.00  103
 11  \w    -38.00  59.00   1.00   20.00    --   -8.68  57.00  60.00   97
;
_diffrn_measurement_device 'four-circle diffractometer'
_diffrn_measurement_device_type 'SuperNova, Dual, Cu at zero, AtlasS2'
_diffrn_measurement_method '\w scans'
_diffrn_orient_matrix_type 'CrysAlisPro convention (1999,Acta A55,543-557)'
_diffrn_orient_matrix_UB_11 -0.0316636000
_diffrn_orient_matrix_UB_12 0.0515110000
_diffrn_orient_matrix_UB_13 0.0136680000
_diffrn_orient_matrix_UB_21 0.0149641000
_diffrn_orient_matrix_UB_22 -0.0340123000
_diffrn_orient_matrix_UB_23 0.0236533000
_diffrn_orient_matrix_UB_31 0.0708055000
_diffrn_orient_matrix_UB_32 0.0302285000
_diffrn_orient_matrix_UB_33 0.0033352000
_diffrn_radiation_monochromator mirror
_diffrn_radiation_probe x-ray
_diffrn_radiation_type MoK\a
_diffrn_radiation_wavelength 0.71073
_diffrn_reflns_av_R_equivalents 0.0724
_diffrn_reflns_av_unetI/netI 0.0500
_diffrn_reflns_Laue_measured_fraction_full 0.997
_diffrn_reflns_Laue_measured_fraction_max 0.922
_diffrn_reflns_limit_h_max 11
_diffrn_reflns_limit_h_min -11
_diffrn_reflns_limit_k_max 13
_diffrn_reflns_limit_k_min -13
_diffrn_reflns_limit_l_max 31
_diffrn_reflns_limit_l_min -33
_diffrn_reflns_number 52248
_diffrn_reflns_point_group_measured_fraction_full 0.997
_diffrn_reflns_point_group_measured_fraction_max 0.922
_diffrn_reflns_theta_full 25.242
_diffrn_reflns_theta_max 28.397
_diffrn_reflns_theta_min 3.473
_diffrn_source 'micro-focus sealed X-ray tube'
_diffrn_source_type 'SuperNova (Mo) X-ray Source'
_exptl_absorpt_coefficient_mu 1.102
_exptl_absorpt_correction_T_max 1.00000
_exptl_absorpt_correction_T_min 0.84551
_exptl_absorpt_correction_type multi-scan
_exptl_absorpt_process_details
;
CrysAlisPro 1.171.38.43 (Rigaku Oxford Diffraction, 2015)
Empirical absorption correction using spherical harmonics,
 implemented in SCALE3 ABSPACK scaling algorithm.
;
_exptl_crystal_colour red
_exptl_crystal_colour_primary red
_exptl_crystal_density_diffrn 1.713
_exptl_crystal_description prism
_exptl_crystal_F_000 1248
_exptl_crystal_size_max 0.12
_exptl_crystal_size_mid 0.07
_exptl_crystal_size_min 0.02
_refine_diff_density_max 0.460
_refine_diff_density_min -0.343
_refine_diff_density_rms 0.082
_refine_ls_extinction_method none
_refine_ls_goodness_of_fit_ref 1.035
_refine_ls_hydrogen_treatment constr
_refine_ls_matrix_type full
_refine_ls_number_parameters 312
_refine_ls_number_reflns 5543
_refine_ls_number_restraints 0
_refine_ls_restrained_S_all 1.035
_refine_ls_R_factor_all 0.0720
_refine_ls_R_factor_gt 0.0403
_refine_ls_shift/su_max 0.001
_refine_ls_shift/su_mean 0.000
_refine_ls_structure_factor_coef Fsqd
_refine_ls_weighting_details 'w=1/[\s^2^(Fo^2^)+(0.0193P)^2^+2.1002P] where P=(Fo^2^+2Fc^2^)/3'
_refine_ls_weighting_scheme calc
_refine_ls_wR_factor_gt 0.0647
_refine_ls_wR_factor_ref 0.0729
_reflns_Friedel_coverage 0.000
_reflns_number_gt 4049
_reflns_number_total 5543
_reflns_threshold_expression 'I > 2\s(I)'
_cod_data_source_file c8nj03714k2.cif
_cod_data_source_block apl18dp
_cod_depositor_comments 'Adding full bibliography for 7057823--7057824.cif.'
_cod_original_cell_volume 2394.52(14)
_cod_database_code 7057823
_shelxl_version_number 2014/6
_shelx_space_group_comment
;
The symmetry employed for this shelxl refinement is uniquely defined
by the following loop, which should always be used as a source of
symmetry information in preference to the above space-group names.
They are only intended as comments.
;
_reflns_odcompleteness_completeness 99.56
_reflns_odcompleteness_iscentric 1
_reflns_odcompleteness_theta 24.66
_olex2_refinement_description
;
1. Fixed Uiso
 At 1.2 times of:
  All C(H) groups, All N(H) groups
 At 1.5 times of:
  All C(H,H,H) groups, All O(H) groups
2.a Aromatic/amide H refined with riding coordinates:
 N2(H2), N3(H3), N5(H5), C1(H1), C5(H5A), C6(H6), C7(H7), C16(H16), C17(H17),
 C18(H18)
2.b Idealised Me refined as rotating group:
 C8(H8A,H8B,H8C), C10(H10A,H10B,H10C), C19(H19A,H19B,H19C), C20(H20A,H20B,H20C)
2.c Idealised tetrahedral OH refined as rotating group:
 O4(H4)
;
_olex2_submission_special_instructions 'No special instructions were received'
_oxdiff_exptl_absorpt_empirical_details
;
Empirical correction (ABSPACK) includes:
- Absorption correction using spherical harmonics
- Frame scaling
;
_oxdiff_exptl_absorpt_empirical_full_max 1.264
_oxdiff_exptl_absorpt_empirical_full_min 0.868

loop_
_space_group_symop_operation_xyz
'x, y, z'
'-x, y+1/2, -z+1/2'
'-x, -y, -z'
'x, -y-1/2, z-1/2'

loop_
_atom_site_label
_atom_site_type_symbol
_atom_site_fract_x
_atom_site_fract_y
_atom_site_fract_z
_atom_site_U_iso_or_equiv
_atom_site_adp_type
_atom_site_occupancy
_atom_site_site_symmetry_order
_atom_site_calc_flag
_atom_site_refinement_flags_posn
Pd1 Pd 0.83840(3) 0.91841(2) 0.47679(2) 0.03383(8) Uani 1 1 d .
S1 S 0.97473(10) 0.85318(8) 0.41159(3) 0.0454(2) Uani 1 1 d .
S2 S 0.89322(9) 0.71816(8) 0.51541(3) 0.0418(2) Uani 1 1 d .
O1 O 0.5472(2) 1.0203(2) 0.60718(8) 0.0457(5) Uani 1 1 d .
O2 O 0.7095(2) 0.98483(19) 0.53175(8) 0.0386(5) Uani 1 1 d .
O3 O 0.2754(3) 0.3820(3) 0.70660(11) 0.0727(8) Uani 1 1 d .
O4 O 0.3687(3) 0.5543(3) 0.64028(10) 0.0620(7) Uani 1 1 d .
H4 H 0.2886 0.5542 0.6535 0.093 Uiso 1 1 calc GR
N1 N 0.8123(3) 1.0844(2) 0.43753(9) 0.0370(6) Uani 1 1 d .
N2 N 0.8904(3) 1.0955(3) 0.39369(10) 0.0458(7) Uani 1 1 d .
H2 H 0.8871 1.1665 0.3763 0.055 Uiso 1 1 calc R
N3 N 1.0435(3) 1.0147(3) 0.33629(11) 0.0548(8) Uani 1 1 d .
H3 H 1.0344 1.0884 0.3209 0.066 Uiso 1 1 calc R
N4 N 0.6269(3) 0.7276(2) 0.62855(10) 0.0411(6) Uani 1 1 d .
N5 N 0.7003(3) 0.7809(2) 0.58918(10) 0.0388(6) Uani 1 1 d .
H5 H 0.6932 0.8611 0.5803 0.047 Uiso 1 1 calc R
N6 N 0.7659(3) 0.5826(2) 0.59137(9) 0.0326(5) Uani 1 1 d .
C1 C 0.7326(4) 1.1828(3) 0.44914(12) 0.0408(8) Uani 1 1 d .
H1 H 0.7304 1.2529 0.4265 0.049 Uiso 1 1 calc R
C2 C 0.6476(3) 1.1941(3) 0.49346(12) 0.0364(7) Uani 1 1 d .
C3 C 0.6405(3) 1.0971(3) 0.53129(11) 0.0340(7) Uani 1 1 d .
C4 C 0.5501(3) 1.1222(3) 0.57309(12) 0.0365(7) Uani 1 1 d .
C5 C 0.4748(3) 1.2365(3) 0.57687(13) 0.0427(8) Uani 1 1 d .
H5A H 0.4179 1.2512 0.6049 0.051 Uiso 1 1 calc R
C6 C 0.4833(4) 1.3311(3) 0.53868(14) 0.0506(9) Uani 1 1 d .
H6 H 0.4317 1.4086 0.5413 0.061 Uiso 1 1 calc R
C7 C 0.5660(4) 1.3108(3) 0.49797(14) 0.0469(8) Uani 1 1 d .
H7 H 0.5696 1.3741 0.4725 0.056 Uiso 1 1 calc R
C8 C 0.4598(4) 1.0338(4) 0.65030(13) 0.0550(9) Uani 1 1 d .
H8A H 0.3598 1.0568 0.6384 0.082 Uiso 1 1 calc GR
H8B H 0.5014 1.1004 0.6729 0.082 Uiso 1 1 calc GR
H8C H 0.4589 0.9533 0.6689 0.082 Uiso 1 1 calc GR
C9 C 0.9704(3) 0.9967(3) 0.37841(12) 0.0416(8) Uani 1 1 d .
C10 C 1.1375(4) 0.9185(4) 0.31450(14) 0.0647(11) Uani 1 1 d .
H10A H 1.1375 0.9313 0.2777 0.097 Uiso 1 1 calc GR
H10B H 1.1002 0.8335 0.3214 0.097 Uiso 1 1 calc GR
H10C H 1.2373 0.9267 0.3300 0.097 Uiso 1 1 calc GR
C11 C 0.7834(3) 0.6958(3) 0.56618(12) 0.0337(7) Uani 1 1 d .
C12 C 0.6692(3) 0.6070(3) 0.62946(11) 0.0352(7) Uani 1 1 d .
C13 C 0.6214(3) 0.5097(3) 0.66670(11) 0.0362(7) Uani 1 1 d .
C14 C 0.4708(4) 0.4892(3) 0.67123(12) 0.0404(8) Uani 1 1 d .
C15 C 0.4258(4) 0.3967(3) 0.70691(13) 0.0460(8) Uani 1 1 d .
C16 C 0.5307(4) 0.3298(3) 0.73775(13) 0.0495(9) Uani 1 1 d .
H16 H 0.5005 0.2688 0.7613 0.059 Uiso 1 1 calc R
C17 C 0.6799(4) 0.3527(3) 0.73377(13) 0.0518(9) Uani 1 1 d .
H17 H 0.7503 0.3079 0.7550 0.062 Uiso 1 1 calc R
C18 C 0.7253(4) 0.4415(3) 0.69865(13) 0.0474(8) Uani 1 1 d .
H18 H 0.8265 0.4563 0.6962 0.057 Uiso 1 1 calc R
C19 C 0.2175(5) 0.2834(4) 0.73670(17) 0.0801(13) Uani 1 1 d .
H19A H 0.2496 0.2007 0.7247 0.120 Uiso 1 1 calc GR
H19B H 0.1107 0.2873 0.7336 0.120 Uiso 1 1 calc GR
H19C H 0.2527 0.2949 0.7724 0.120 Uiso 1 1 calc GR
C20 C 0.8436(4) 0.4619(3) 0.58088(13) 0.0452(8) Uani 1 1 d .
H20A H 0.8510 0.4529 0.5442 0.068 Uiso 1 1 calc GR
H20B H 0.7891 0.3899 0.5935 0.068 Uiso 1 1 calc GR
H20C H 0.9417 0.4637 0.5981 0.068 Uiso 1 1 calc GR
Cl1 Cl 0.05649(9) 0.66857(8) 0.67312(3) 0.0474(2) Uani 1 1 d .

loop_
_atom_site_aniso_label
_atom_site_aniso_U_11
_atom_site_aniso_U_22
_atom_site_aniso_U_33
_atom_site_aniso_U_23
_atom_site_aniso_U_13
_atom_site_aniso_U_12
Pd1 0.03737(14) 0.03220(14) 0.03243(13) 0.00296(11) 0.00602(9) -0.00075(11)
S1 0.0517(5) 0.0447(5) 0.0414(5) 0.0026(4) 0.0143(4) 0.0040(4)
S2 0.0448(5) 0.0385(5) 0.0438(5) 0.0072(4) 0.0144(4) 0.0057(4)
O1 0.0602(14) 0.0384(13) 0.0406(13) 0.0032(11) 0.0176(11) 0.0074(11)
O2 0.0506(13) 0.0290(12) 0.0376(12) 0.0063(9) 0.0119(10) 0.0072(10)
O3 0.0592(17) 0.083(2) 0.078(2) 0.0338(16) 0.0206(14) -0.0076(14)
O4 0.0461(14) 0.0781(18) 0.0633(17) 0.0340(15) 0.0140(12) 0.0065(14)
N1 0.0451(15) 0.0371(15) 0.0291(13) 0.0045(12) 0.0056(11) -0.0097(13)
N2 0.0604(18) 0.0408(16) 0.0378(16) 0.0107(13) 0.0138(13) -0.0047(14)
N3 0.0637(19) 0.061(2) 0.0411(17) 0.0058(15) 0.0176(14) -0.0019(16)
N4 0.0534(16) 0.0328(15) 0.0388(15) 0.0066(12) 0.0143(12) 0.0033(13)
N5 0.0513(16) 0.0258(14) 0.0406(15) 0.0041(12) 0.0119(12) 0.0025(12)
N6 0.0354(13) 0.0277(13) 0.0346(14) 0.0024(11) 0.0021(10) 0.0011(11)
C1 0.0509(19) 0.0298(18) 0.0409(19) 0.0085(14) -0.0023(15) -0.0037(15)
C2 0.0413(17) 0.0292(17) 0.0381(18) 0.0007(14) -0.0005(14) -0.0017(14)
C3 0.0330(16) 0.0284(17) 0.0399(18) 0.0008(14) -0.0019(13) -0.0021(13)
C4 0.0415(17) 0.0326(17) 0.0349(18) -0.0045(14) -0.0005(14) -0.0004(14)
C5 0.0447(19) 0.0405(19) 0.0434(19) -0.0069(16) 0.0062(15) 0.0046(16)
C6 0.054(2) 0.036(2) 0.061(2) -0.0019(18) -0.0001(18) 0.0097(16)
C7 0.054(2) 0.0318(18) 0.054(2) 0.0071(16) -0.0028(17) 0.0033(16)
C8 0.063(2) 0.060(2) 0.044(2) -0.0015(18) 0.0195(17) 0.0016(19)
C9 0.0411(18) 0.049(2) 0.0350(18) -0.0003(15) 0.0046(14) -0.0073(16)
C10 0.061(2) 0.087(3) 0.048(2) -0.006(2) 0.0213(18) 0.000(2)
C11 0.0334(16) 0.0313(17) 0.0361(17) 0.0011(14) -0.0003(13) -0.0018(13)
C12 0.0354(16) 0.0361(19) 0.0343(17) 0.0038(14) 0.0047(13) -0.0007(14)
C13 0.0475(19) 0.0301(17) 0.0316(17) 0.0000(13) 0.0066(14) 0.0024(14)
C14 0.0481(19) 0.0391(19) 0.0348(18) 0.0064(15) 0.0081(14) 0.0064(15)
C15 0.058(2) 0.042(2) 0.0393(19) 0.0030(16) 0.0156(16) -0.0002(17)
C16 0.079(3) 0.0364(19) 0.0342(19) 0.0067(15) 0.0128(17) 0.0035(18)
C17 0.071(3) 0.044(2) 0.040(2) 0.0110(17) 0.0032(17) 0.0128(19)
C18 0.049(2) 0.047(2) 0.047(2) 0.0065(17) 0.0031(16) 0.0055(16)
C19 0.087(3) 0.077(3) 0.080(3) 0.013(3) 0.033(3) -0.025(3)
C20 0.051(2) 0.0333(18) 0.052(2) 0.0005(15) 0.0112(16) 0.0059(15)
Cl1 0.0496(5) 0.0494(5) 0.0430(5) 0.0073(4) 0.0018(4) -0.0065(4)

loop_
_atom_type_symbol
_atom_type_description
_atom_type_scat_dispersion_real
_atom_type_scat_dispersion_imag
_atom_type_scat_source
C C 0.0033 0.0016 'International Tables Vol C Tables 4.2.6.8 and 6.1.1.4'
H H 0.0000 0.0000 'International Tables Vol C Tables 4.2.6.8 and 6.1.1.4'
Cl Cl 0.1484 0.1585 'International Tables Vol C Tables 4.2.6.8 and 6.1.1.4'
N N 0.0061 0.0033 'International Tables Vol C Tables 4.2.6.8 and 6.1.1.4'
O O 0.0106 0.0060 'International Tables Vol C Tables 4.2.6.8 and 6.1.1.4'
Pd Pd -0.9988 1.0072 'International Tables Vol C Tables 4.2.6.8 and 6.1.1.4'
S S 0.1246 0.1234 'International Tables Vol C Tables 4.2.6.8 and 6.1.1.4'

loop_
_geom_angle_atom_site_label_1
_geom_angle_atom_site_label_2
_geom_angle_atom_site_label_3
_geom_angle
S1 Pd1 S2 86.87(3)
O2 Pd1 S1 176.23(6)
O2 Pd1 S2 96.58(6)
N1 Pd1 S1 85.81(8)
N1 Pd1 S2 172.49(8)
N1 Pd1 O2 90.78(9)
C9 S1 Pd1 96.99(12)
C11 S2 Pd1 109.34(10)
C4 O1 C8 117.8(2)
C3 O2 Pd1 126.05(18)
C15 O3 C19 119.1(3)
C14 O4 H4 109.5
N2 N1 Pd1 116.1(2)
C1 N1 Pd1 127.1(2)
C1 N1 N2 116.8(3)
N1 N2 H2 120.0
C9 N2 N1 120.1(3)
C9 N2 H2 120.0
C9 N3 H3 117.8
C9 N3 C10 124.3(3)
C10 N3 H3 117.8
C12 N4 N5 104.0(2)
N4 N5 H5 123.6
C11 N5 N4 112.7(2)
C11 N5 H5 123.6
C11 N6 C12 106.7(2)
C11 N6 C20 124.9(2)
C12 N6 C20 128.3(2)
N1 C1 H1 116.9
N1 C1 C2 126.2(3)
C2 C1 H1 116.9
C3 C2 C1 123.6(3)
C3 C2 C7 119.9(3)
C7 C2 C1 116.5(3)
O2 C3 C2 126.2(3)
O2 C3 C4 116.7(3)
C2 C3 C4 117.2(3)
O1 C4 C3 112.7(3)
C5 C4 O1 125.6(3)
C5 C4 C3 121.6(3)
C4 C5 H5A 120.0
C4 C5 C6 120.1(3)
C6 C5 H5A 120.0
C5 C6 H6 119.8
C7 C6 C5 120.3(3)
C7 C6 H6 119.8
C2 C7 H7 119.5
C6 C7 C2 120.9(3)
C6 C7 H7 119.5
O1 C8 H8A 109.5
O1 C8 H8B 109.5
O1 C8 H8C 109.5
H8A C8 H8B 109.5
H8A C8 H8C 109.5
H8B C8 H8C 109.5
N2 C9 S1 120.7(2)
N2 C9 N3 116.8(3)
N3 C9 S1 122.6(3)
N3 C10 H10A 109.5
N3 C10 H10B 109.5
N3 C10 H10C 109.5
H10A C10 H10B 109.5
H10A C10 H10C 109.5
H10B C10 H10C 109.5
N5 C11 S2 129.1(2)
N5 C11 N6 105.6(2)
N6 C11 S2 125.4(2)
N4 C12 N6 111.1(3)
N4 C12 C13 124.3(3)
N6 C12 C13 124.6(3)
C14 C13 C12 119.5(3)
C14 C13 C18 119.4(3)
C18 C13 C12 121.0(3)
O4 C14 C13 120.1(3)
O4 C14 C15 120.6(3)
C13 C14 C15 119.3(3)
O3 C15 C14 113.9(3)
O3 C15 C16 125.9(3)
C16 C15 C14 120.2(3)
C15 C16 H16 119.9
C17 C16 C15 120.2(3)
C17 C16 H16 119.9
C16 C17 H17 119.9
C18 C17 C16 120.2(3)
C18 C17 H17 119.9
C13 C18 H18 119.7
C17 C18 C13 120.7(3)
C17 C18 H18 119.7
O3 C19 H19A 109.5
O3 C19 H19B 109.5
O3 C19 H19C 109.5
H19A C19 H19B 109.5
H19A C19 H19C 109.5
H19B C19 H19C 109.5
N6 C20 H20A 109.5
N6 C20 H20B 109.5
N6 C20 H20C 109.5
H20A C20 H20B 109.5
H20A C20 H20C 109.5
H20B C20 H20C 109.5

loop_
_geom_bond_atom_site_label_1
_geom_bond_atom_site_label_2
_geom_bond_distance
Pd1 S1 2.2575(8)
Pd1 S2 2.3322(8)
Pd1 O2 2.0175(19)
Pd1 N1 1.996(2)
S1 C9 1.711(3)
S2 C11 1.714(3)
O1 C4 1.373(4)
O1 C8 1.417(4)
O2 C3 1.315(3)
O3 C15 1.362(4)
O3 C19 1.404(4)
O4 H4 0.8200
O4 C14 1.353(4)
N1 N2 1.380(3)
N1 C1 1.291(4)
N2 H2 0.8600
N2 C9 1.324(4)
N3 H3 0.8600
N3 C9 1.325(4)
N3 C10 1.445(4)
N4 N5 1.368(3)
N4 C12 1.302(4)
N5 H5 0.8600
N5 C11 1.323(4)
N6 C11 1.352(4)
N6 C12 1.383(4)
N6 C20 1.463(4)
C1 H1 0.9300
C1 C2 1.428(4)
C2 C3 1.404(4)
C2 C7 1.419(4)
C3 C4 1.423(4)
C4 C5 1.368(4)
C5 H5A 0.9300
C5 C6 1.394(5)
C6 H6 0.9300
C6 C7 1.348(5)
C7 H7 0.9300
C8 H8A 0.9600
C8 H8B 0.9600
C8 H8C 0.9600
C10 H10A 0.9600
C10 H10B 0.9600
C10 H10C 0.9600
C12 C13 1.476(4)
C13 C14 1.386(4)
C13 C18 1.393(4)
C14 C15 1.406(4)
C15 C16 1.377(5)
C16 H16 0.9300
C16 C17 1.375(5)
C17 H17 0.9300
C17 C18 1.373(5)
C18 H18 0.9300
C19 H19A 0.9600
C19 H19B 0.9600
C19 H19C 0.9600
C20 H20A 0.9600
C20 H20B 0.9600
C20 H20C 0.9600
